data_7700455
loop_
_publ_author_name
'Zhang, Jinhao'
'Jin, Bo'
'Peng, Rufang'
'Niu, Chunhuan'
'Xiao, Lipengcheng'
'Guo, Zhicheng'
'Zhang, Qingchun'

_publ_section_title
;
 Novel strategies for synthesizing energetic materials based on BTO with
 improved performances.
;
_journal_issue 31
_journal_name_full 'Dalton transactions (Cambridge, England : 2003)'
_journal_page_first 11848
_journal_page_last 11854
_journal_paper_doi 10.1039/c9dt02334h
_journal_volume 48
_journal_year 2019
_chemical_formula_sum 'C12 H20 N20 O6'
_chemical_formula_weight 540.48
_space_group_crystal_system triclinic
_space_group_IT_number 2
_space_group_name_Hall '-P 1'
_space_group_name_H-M_alt 'P -1'
_symmetry_space_group_name_Hall '-P 1'
_symmetry_space_group_name_H-M 'P -1'
_atom_sites_solution_hydrogens mixed
_audit_creation_method SHELXL-2014/7
_audit_update_record
;
2018-05-02 deposited with the CCDC.    2019-07-02 downloaded from the CCDC.
;
_cell_angle_alpha 105.675(10)
_cell_angle_beta 95.669(9)
_cell_angle_gamma 98.072(8)
_cell_formula_units_Z 1
_cell_length_a 3.7719(4)
_cell_length_b 10.4109(10)
_cell_length_c 14.7027(19)
_cell_measurement_reflns_used 1347
_cell_measurement_temperature 150(2)
_cell_measurement_theta_max 73.2030
_cell_measurement_theta_min 4.7410
_cell_volume 544.69(11)
_computing_structure_refinement 'SHELXL-2014/7 (Sheldrick, 2014)'
_diffrn_ambient_temperature 150(2)
_diffrn_measured_fraction_theta_full 0.973
_diffrn_measured_fraction_theta_max 0.973
_diffrn_measurement_device_type bruker-CCD
_diffrn_radiation_type CuK\a
_diffrn_radiation_wavelength 1.54184
_diffrn_reflns_av_R_equivalents 0.0637
_diffrn_reflns_av_unetI/netI 0.0662
_diffrn_reflns_Laue_measured_fraction_full 0.973
_diffrn_reflns_Laue_measured_fraction_max 0.973
_diffrn_reflns_limit_h_max 4
_diffrn_reflns_limit_h_min -4
_diffrn_reflns_limit_k_max 12
_diffrn_reflns_limit_k_min -12
_diffrn_reflns_limit_l_max 17
_diffrn_reflns_limit_l_min -15
_diffrn_reflns_number 2586
_diffrn_reflns_point_group_measured_fraction_full 0.973
_diffrn_reflns_point_group_measured_fraction_max 0.973
_diffrn_reflns_theta_full 65.986
_diffrn_reflns_theta_max 65.986
_diffrn_reflns_theta_min 4.678
_exptl_absorpt_coefficient_mu 1.171
_exptl_crystal_colour yellow
_exptl_crystal_density_diffrn 1.648
_exptl_crystal_description block
_exptl_crystal_F_000 280
_exptl_crystal_size_max 0.190
_exptl_crystal_size_mid 0.180
_exptl_crystal_size_min 0.170
_refine_diff_density_max 0.660
_refine_diff_density_min -0.769
_refine_diff_density_rms 0.168
_refine_ls_extinction_method none
_refine_ls_goodness_of_fit_ref 1.055
_refine_ls_hydrogen_treatment constr
_refine_ls_matrix_type full
_refine_ls_number_parameters 172
_refine_ls_number_reflns 1862
_refine_ls_number_restraints 114
_refine_ls_restrained_S_all 1.036
_refine_ls_R_factor_all 0.1324
_refine_ls_R_factor_gt 0.1073
_refine_ls_shift/su_max 0.000
_refine_ls_shift/su_mean 0.000
_refine_ls_structure_factor_coef Fsqd
_refine_ls_weighting_details 'w=1/[\s^2^(Fo^2^)+(0.0212P)^2^+7.4320P] where P=(Fo^2^+2Fc^2^)/3'
_refine_ls_weighting_scheme calc
_refine_ls_wR_factor_gt 0.2296
_refine_ls_wR_factor_ref 0.2572
_reflns_Friedel_coverage 0.000
_reflns_number_gt 1443
_reflns_number_total 1862
_reflns_threshold_expression 'I > 2\s(I)'
_cod_data_source_file c9dt02334h2.cif
_cod_data_source_block 32
_cod_depositor_comments 'Adding full bibliography for 7700455--7700459.cif.'
_cod_database_code 7700455
_shelx_shelxl_version_number 2014/7
_shelx_space_group_comment
;
The symmetry employed for this shelxl refinement is uniquely defined
by the following loop, which should always be used as a source of
symmetry information in preference to the above space-group names.
They are only intended as comments.
;
_shelx_estimated_absorpt_t_min 0.808
_shelx_estimated_absorpt_t_max 0.826

loop_
_space_group_symop_operation_xyz
'x, y, z'
'-x, -y, -z'

loop_
_atom_site_label
_atom_site_type_symbol
_atom_site_fract_x
_atom_site_fract_y
_atom_site_fract_z
_atom_site_U_iso_or_equiv
_atom_site_adp_type
_atom_site_occupancy
_atom_site_site_symmetry_order
_atom_site_calc_flag
_atom_site_refinement_flags_posn
_atom_site_refinement_flags_adp
O1W O -0.2631(13) 0.0806(5) 0.7396(3) 0.0301(12) Uani 1 1 d . U
H1WA H -0.2341 -0.0069 0.7459 0.045 Uiso 1 1 d R U
H1WB H -0.0687 0.1479 0.7794 0.045 Uiso 1 1 d R U
O1 O 0.0585(13) -0.0257(4) 0.8433(3) 0.0321(12) Uani 1 1 d . U
O2 O 0.1767(13) 0.2083(4) 0.6522(3) 0.0285(11) Uani 1 1 d . U
H2WA H 0.2714 0.1436 0.6712 0.034 Uiso 1 1 d R U
N1 N -0.4604(15) 0.4700(5) 0.7043(4) 0.0269(13) Uani 1 1 d . U
H1 H -0.5707 0.3850 0.6846 0.032 Uiso 1 1 calc R U
N2 N -0.1271(15) 0.6570(5) 0.7903(4) 0.0243(13) Uani 1 1 d . U
H2 H 0.0210 0.7174 0.8372 0.029 Uiso 1 1 calc R U
N3 N 0.2639(15) 0.0738(5) 0.9153(4) 0.0239(12) Uani 1 1 d . U
N4 N 0.2722(16) 0.2042(5) 0.9200(4) 0.0289(14) Uani 1 1 d . U
N5 N 0.4918(15) 0.2728(5) 0.9995(4) 0.0292(14) Uani 1 1 d . U
N6 N 0.6201(15) 0.1884(5) 1.0435(4) 0.0282(13) Uani 1 1 d . U
N7 N 0.0042(14) 0.1798(5) 0.5638(4) 0.0234(12) Uani 1 1 d . U
N8 N -0.1410(16) 0.2723(5) 0.5325(4) 0.0281(13) Uani 1 1 d . U
N9 N -0.2943(15) 0.2084(5) 0.4436(4) 0.0273(13) Uani 1 1 d . U
N10 N -0.2483(14) 0.0786(5) 0.4187(4) 0.0245(12) Uani 1 1 d . U
C1 C -0.143(2) 0.4615(7) 0.8608(5) 0.0347(18) Uani 1 1 d . U
H1A H -0.2626 0.3664 0.8399 0.052 Uiso 1 1 calc R U
H1B H 0.1201 0.4661 0.8708 0.052 Uiso 1 1 calc R U
H1C H -0.2216 0.5080 0.9207 0.052 Uiso 1 1 calc R U
C2 C -0.2389(18) 0.5274(6) 0.7872(5) 0.0280(15) Uani 1 1 d . U
C3 C -0.2795(18) 0.6806(7) 0.7091(5) 0.0275(15) Uani 1 1 d . U
H3 H -0.2437 0.7640 0.6937 0.033 Uiso 1 1 calc R U
C4 C -0.4889(19) 0.5641(7) 0.6550(5) 0.0306(16) Uani 1 1 d . U
H4 H -0.6290 0.5497 0.5947 0.037 Uiso 1 1 calc R U
C5 C 0.4710(18) 0.0621(6) 0.9902(5) 0.0224(14) Uani 1 1 d . U
C6 C -0.0583(16) 0.0607(6) 0.4946(5) 0.0212(13) Uani 1 1 d . U

loop_
_atom_site_aniso_label
_atom_site_aniso_U_11
_atom_site_aniso_U_22
_atom_site_aniso_U_33
_atom_site_aniso_U_23
_atom_site_aniso_U_13
_atom_site_aniso_U_12
O1W 0.033(3) 0.019(2) 0.031(3) 0.005(2) -0.010(2) -0.0011(19)
O1 0.037(3) 0.015(2) 0.033(3) 0.001(2) -0.016(2) -0.0054(19)
O2 0.037(3) 0.018(2) 0.025(3) 0.0072(19) -0.012(2) -0.0053(19)
N1 0.031(3) 0.016(3) 0.027(3) 0.002(2) -0.007(2) -0.003(2)
N2 0.030(3) 0.009(2) 0.026(3) 0.002(2) -0.008(2) -0.007(2)
N3 0.030(3) 0.012(2) 0.024(3) 0.004(2) -0.010(2) -0.002(2)
N4 0.035(3) 0.010(2) 0.036(3) 0.004(2) -0.009(3) 0.000(2)
N5 0.031(3) 0.019(3) 0.032(3) 0.004(2) -0.009(2) -0.001(2)
N6 0.030(3) 0.016(3) 0.032(3) 0.004(2) -0.008(2) -0.002(2)
N7 0.021(3) 0.019(3) 0.025(3) 0.003(2) -0.005(2) -0.001(2)
N8 0.032(3) 0.020(3) 0.029(3) 0.004(2) -0.002(2) 0.002(2)
N9 0.030(3) 0.020(3) 0.028(3) 0.007(2) -0.005(2) 0.003(2)
N10 0.026(3) 0.018(3) 0.028(3) 0.010(2) -0.003(2) -0.002(2)
C1 0.034(4) 0.024(4) 0.039(4) 0.005(3) -0.011(3) 0.000(3)
C2 0.027(3) 0.018(3) 0.029(4) -0.002(3) -0.009(3) 0.001(3)
C3 0.029(3) 0.019(3) 0.033(4) 0.010(3) -0.005(3) 0.000(3)
C4 0.034(4) 0.023(3) 0.031(4) 0.007(3) -0.009(3) 0.002(3)
C5 0.030(3) 0.011(3) 0.026(3) 0.009(2) -0.004(3) -0.001(2)
C6 0.017(3) 0.016(3) 0.026(3) 0.003(2) 0.000(2) -0.003(2)

loop_
_atom_type_symbol
_atom_type_description
_atom_type_scat_dispersion_real
_atom_type_scat_dispersion_imag
_atom_type_scat_source
C C 0.0181 0.0091 'International Tables Vol C Tables 4.2.6.8 and 6.1.1.4'
H H 0.0000 0.0000 'International Tables Vol C Tables 4.2.6.8 and 6.1.1.4'
N N 0.0311 0.0180 'International Tables Vol C Tables 4.2.6.8 and 6.1.1.4'
O O 0.0492 0.0322 'International Tables Vol C Tables 4.2.6.8 and 6.1.1.4'

loop_
_geom_angle_atom_site_label_1
_geom_angle_atom_site_label_2
_geom_angle_atom_site_label_3
_geom_angle
_geom_angle_site_symmetry_3
H1WA O1W H1WB 109.5 .
N7 O2 H2WA 119.6 .
C2 N1 C4 109.7(6) .
C2 N1 H1 125.1 .
C4 N1 H1 125.1 .
C2 N2 C3 109.5(5) .
C2 N2 H2 125.3 .
C3 N2 H2 125.3 .
C5 N3 N4 110.5(5) .
C5 N3 O1 128.2(5) .
N4 N3 O1 121.3(5) .
N5 N4 N3 105.2(5) .
N4 N5 N6 110.7(5) .
N5 N6 C5 106.6(5) .
O2 N7 N8 121.8(5) .
O2 N7 C6 128.1(5) .
N8 N7 C6 110.0(5) .
N9 N8 N7 105.3(5) .
N8 N9 N10 111.1(5) .
C6 N10 N9 106.3(5) .
C2 C1 H1A 109.5 .
C2 C1 H1B 109.5 .
H1A C1 H1B 109.5 .
C2 C1 H1C 109.5 .
H1A C1 H1C 109.5 .
H1B C1 H1C 109.5 .
N2 C2 N1 106.6(6) .
N2 C2 C1 126.8(6) .
N1 C2 C1 126.6(6) .
C4 C3 N2 107.6(6) .
C4 C3 H3 126.2 .
N2 C3 H3 126.2 .
C3 C4 N1 106.6(6) .
C3 C4 H4 126.7 .
N1 C4 H4 126.7 .
N3 C5 N6 106.9(5) .
N3 C5 C5 126.5(7) 2_657
N6 C5 C5 126.6(7) 2_657
N10 C6 N7 107.3(5) .
N10 C6 C6 128.5(7) 2_556
N7 C6 C6 124.2(7) 2_556

loop_
_geom_bond_atom_site_label_1
_geom_bond_atom_site_label_2
_geom_bond_distance
_geom_bond_site_symmetry_2
O1W H1WA 0.9601 .
O1W H1WB 0.9600 .
O1 N3 1.347(7) .
O2 N7 1.331(7) .
O2 H2WA 0.8999 .
N1 C2 1.343(8) .
N1 C4 1.377(9) .
N1 H1 0.8800 .
N2 C2 1.342(8) .
N2 C3 1.371(9) .
N2 H2 0.8800 .
N3 C5 1.329(8) .
N3 N4 1.337(7) .
N4 N5 1.324(8) .
N5 N6 1.337(8) .
N6 C5 1.344(8) .
N7 N8 1.333(8) .
N7 C6 1.348(8) .
N8 N9 1.327(8) .
N9 N10 1.342(7) .
N10 C6 1.337(8) .
C1 C2 1.472(10) .
C1 H1A 0.9800 .
C1 H1B 0.9800 .
C1 H1C 0.9800 .
C3 C4 1.346(9) .
C3 H3 0.9500 .
C4 H4 0.9500 .
C5 C5 1.439(12) 2_657
C6 C6 1.438(12) 2_556
